data_7127080
loop_
_publ_author_name
'Lu, Dongming'
'Wu, Jia-Hong'
'Pan, Jianke'
'Chen, Xue'
'Ren, Xiaoyu'
'Wang, Tianli'

_publ_section_title
;
 Asymmetric synthesis of benzothiazolopyrimidines with high catalytic
 efficiency and stereoselectivity under bifunctional phosphonium salt
 systems.
;
_journal_issue 76
_journal_name_full 'Chemical communications (Cambridge, England)'
_journal_page_first 11231
_journal_page_last 11234
_journal_paper_doi 10.1039/d0cc04820h
_journal_volume 56
_journal_year 2020
_chemical_absolute_configuration ad
_chemical_formula_moiety 'C32 H31 Cl N2 O4 S'
_chemical_formula_sum 'C32 H31 Cl N2 O4 S'
_chemical_formula_weight 575.10
_space_group_crystal_system monoclinic
_space_group_IT_number 4
_space_group_name_Hall 'P 2yb'
_space_group_name_H-M_alt 'P 1 21 1'
_atom_sites_solution_hydrogens geom
_atom_sites_solution_primary direct
_audit_creation_date 2019-11-20
_audit_creation_method
;
Olex2 1.2
(compiled 2016.02.19 svn.r3266 for OlexSys, GUI svn.r5155)
;
_audit_update_record
;
2019-11-20 deposited with the CCDC.	2020-08-13 downloaded from the CCDC.
;
_cell_angle_alpha 90
_cell_angle_beta 97.0201(18)
_cell_angle_gamma 90
_cell_formula_units_Z 2
_cell_length_a 8.29029(17)
_cell_length_b 20.9516(4)
_cell_length_c 8.39594(16)
_cell_measurement_reflns_used 6782
_cell_measurement_temperature 150.01(10)
_cell_measurement_theta_max 71.7820
_cell_measurement_theta_min 4.1760
_cell_volume 1447.40(5)
_computing_cell_refinement 'CrysAlisPro 1.171.39.46e (Rigaku OD, 2018)'
_computing_data_collection 'CrysAlisPro 1.171.39.46e (Rigaku OD, 2018)'
_computing_data_reduction 'CrysAlisPro 1.171.39.46e (Rigaku OD, 2018)'
_computing_molecular_graphics 'Olex2 (Dolomanov et al., 2009)'
_computing_publication_material 'Olex2 (Dolomanov et al., 2009)'
_computing_structure_refinement 'ShelXL (Sheldrick, 2015)'
_computing_structure_solution 'ShelXT (Sheldrick, 2015)'
_diffrn_ambient_environment N~2~
_diffrn_ambient_temperature 150.01(10)
_diffrn_detector 'CCD plate'
_diffrn_detector_area_resol_mean 15.9595
_diffrn_detector_type EosS2
_diffrn_measured_fraction_theta_full 1.000
_diffrn_measured_fraction_theta_max 0.991
_diffrn_measurement_details
;
List of Runs (angles in degrees, time in seconds):

  # Type    Start    End  Width  t~exp~   \w     \q     \k     \f   Frames
#--------------------------------------------------------------------------
  1  \w   -104.00 -20.00   1.00    1.00    --  -36.42 -57.00-180.00   84
  2  \w   -106.00 -18.00   1.00    1.00    --  -36.42 -38.00 -90.00   88
  3  \w   -104.00 -20.00   1.00    1.00    --  -36.42 -57.00  90.00   84
  4  \w   -104.00 -20.00   1.00    1.00    --  -36.42 -57.00   0.00   84
  5  \w     23.00  90.00   1.00    1.00    --   36.42-125.00 -30.00   67
  6  \w    -31.00  53.00   1.00    1.00    --   36.42 -57.00 -60.00   84
  7  \w     23.00  90.00   1.00    1.00    --   36.42-125.00 150.00   67
  8  \w    100.00 176.00   1.00    1.95    --  106.21 111.00 150.00   76
  9  \w     37.00 109.00   1.00    1.95    --  106.21 -94.00 -60.00   72
 10  \w     38.00 124.00   1.00    1.95    --  106.21 -45.00  60.00   86
 11  \w     89.00 175.00   1.00    1.95    --  106.21  45.00   0.00   86
 12  \w     39.00 133.00   1.00    1.95    --  106.21 -77.00 150.00   94
 13  \w     89.00 175.00   1.00    1.95    --  106.21  45.00-180.00   86
 14  \w     36.00 113.00   1.00    1.95    --  106.21-111.00-120.00   77
 15  \w     36.00 113.00   1.00    1.95    --  106.21-111.00  90.00   77
 16  \w     37.00 109.00   1.00    1.95    --  106.21 -94.00  90.00   72
 17  \w     36.00 128.00   1.00    1.95    --  106.21 -30.00 150.00   92
 18  \w     36.00 128.00   1.00    1.95    --  106.21 -30.00-120.00   92
 19  \w     39.00 133.00   1.00    1.95    --  106.21 -77.00 -30.00   94
 20  \w     35.00 145.00   1.00    1.95    --  106.21 -15.00 -30.00  110
 21  \w    -53.00  31.00   1.00    1.00    --  -36.42  57.00-120.00   84
 22  \w    -55.00  33.00   1.00    1.00    --  -36.42  38.00  90.00   88
 23  \w     10.00 104.00   1.00    1.00    --   36.42  77.00  60.00   94
 24  \w    -33.00  29.00   1.00    1.00    --   36.42 -38.00  90.00   62
;
_diffrn_measurement_device 'four-circle diffractometer'
_diffrn_measurement_device_type 'New Gemini, Dual, Cu at home/near, EosS2'
_diffrn_measurement_method '\w scans'
_diffrn_orient_matrix_type 'CrysAlisPro convention (1999,Acta A55,543-557)'
_diffrn_orient_matrix_UB_11 0.0349219000
_diffrn_orient_matrix_UB_12 0.0722360000
_diffrn_orient_matrix_UB_13 0.0040305000
_diffrn_orient_matrix_UB_21 0.1827393000
_diffrn_orient_matrix_UB_22 -0.0136004000
_diffrn_orient_matrix_UB_23 0.0434525000
_diffrn_orient_matrix_UB_31 0.0214131000
_diffrn_orient_matrix_UB_32 -0.0016886000
_diffrn_orient_matrix_UB_33 -0.1796201000
_diffrn_radiation_monochromator graphite
_diffrn_radiation_probe x-ray
_diffrn_radiation_type CuK\a
_diffrn_radiation_wavelength 1.54184
_diffrn_reflns_av_R_equivalents 0.0453
_diffrn_reflns_av_unetI/netI 0.0483
_diffrn_reflns_Laue_measured_fraction_full 1.000
_diffrn_reflns_Laue_measured_fraction_max 0.991
_diffrn_reflns_limit_h_max 10
_diffrn_reflns_limit_h_min -9
_diffrn_reflns_limit_k_max 25
_diffrn_reflns_limit_k_min -25
_diffrn_reflns_limit_l_max 6
_diffrn_reflns_limit_l_min -10
_diffrn_reflns_number 13708
_diffrn_reflns_point_group_measured_fraction_full 0.999
_diffrn_reflns_point_group_measured_fraction_max 0.980
_diffrn_reflns_theta_full 67.684
_diffrn_reflns_theta_max 71.767
_diffrn_reflns_theta_min 4.220
_diffrn_source 'fine-focus sealed X-ray tube'
_diffrn_source_type 'Enhance (Cu) X-ray Source'
_exptl_absorpt_coefficient_mu 2.165
_exptl_absorpt_correction_T_max 1.00000
_exptl_absorpt_correction_T_min 0.52373
_exptl_absorpt_correction_type multi-scan
_exptl_absorpt_process_details
;
CrysAlisPro 1.171.39.46e (Rigaku Oxford Diffraction, 2018)
Empirical absorption correction using spherical harmonics,
 implemented in SCALE3 ABSPACK scaling algorithm.
;
_exptl_crystal_colour 'clear light colourless'
_exptl_crystal_colour_lustre clear
_exptl_crystal_colour_modifier light
_exptl_crystal_colour_primary colourless
_exptl_crystal_density_diffrn 1.320
_exptl_crystal_description block
_exptl_crystal_F_000 604
_exptl_crystal_size_max 0.6
_exptl_crystal_size_mid 0.3
_exptl_crystal_size_min 0.3
_refine_diff_density_max 0.263
_refine_diff_density_min -0.411
_refine_diff_density_rms 0.082
_refine_ls_abs_structure_details
;
 Flack x determined using 2380 quotients [(I+)-(I-)]/[(I+)+(I-)]
 (Parsons, Flack and Wagner, Acta Cryst. B69 (2013) 249-259).
;
_refine_ls_abs_structure_Flack -0.021(10)
_refine_ls_extinction_method none
_refine_ls_goodness_of_fit_ref 1.048
_refine_ls_hydrogen_treatment constr
_refine_ls_matrix_type full
_refine_ls_number_parameters 365
_refine_ls_number_reflns 5560
_refine_ls_number_restraints 1
_refine_ls_restrained_S_all 1.048
_refine_ls_R_factor_all 0.0554
_refine_ls_R_factor_gt 0.0536
_refine_ls_shift/su_max 0.000
_refine_ls_shift/su_mean 0.000
_refine_ls_structure_factor_coef Fsqd
_refine_ls_weighting_details 'w=1/[\s^2^(Fo^2^)+(0.0991P)^2^] where P=(Fo^2^+2Fc^2^)/3'
_refine_ls_weighting_scheme calc
_refine_ls_wR_factor_gt 0.1369
_refine_ls_wR_factor_ref 0.1404
_reflns_Friedel_coverage 0.923
_reflns_Friedel_fraction_full 0.999
_reflns_Friedel_fraction_max 0.969
_reflns_number_gt 5331
_reflns_number_total 5560
_reflns_threshold_expression 'I > 2\s(I)'
_cod_data_source_file d0cc04820h2.cif
_cod_data_source_block wtl-ldm-150k
_cod_depositor_comments 'Adding full bibliography for 7127080.cif.'
_cod_database_code 7127080
_shelx_space_group_comment
;
The symmetry employed for this shelxl refinement is uniquely defined
by the following loop, which should always be used as a source of
symmetry information in preference to the above space-group names.
They are only intended as comments.
;
_reflns_odcompleteness_completeness 99.96
_reflns_odcompleteness_iscentric 1
_reflns_odcompleteness_theta 66.97
_olex2_refinement_description
;
1. Fixed Uiso
 At 1.2 times of:
  All C(H) groups, All C(H,H) groups
 At 1.5 times of:
  All C(H,H,H) groups
2.a Ternary CH refined with riding coordinates:
 C00F(H00F), C00N(H00N)
2.b Secondary CH2 refined with riding coordinates:
 C00J(H00A,H00B), C00O(H00C,H00E)
2.c Aromatic/amide H refined with riding coordinates:
 C00D(H00D), C00H(H00H), C00L(H00L), C00M(H00M), C00P(H00P), C00Q(H00Q),
 C00S(H00S), C00T(H00T), C00V(H00V), C00W(H00W), C010(H010), C011(H011),
 C013(H013)
2.d Idealised Me refined as rotating group:
 C00Y(H00G,H00I,H00J), C00Z(H00K,H00O,H00R), C012(H01A,H01B,H01C), C014(H01D,
 H01E,H01F)
;
_shelx_shelxl_version_number 2014/7
_olex2_date_sample_data_collection 2019-11-20
_olex2_submission_special_instructions 'No special instructions were received'
_oxdiff_exptl_absorpt_empirical_details
;
Empirical correction (ABSPACK) includes:
- Absorption correction using spherical harmonics
- Frame scaling
- Detector area scaling
;
_oxdiff_exptl_absorpt_empirical_full_max 1.807
_oxdiff_exptl_absorpt_empirical_full_min 0.699

loop_
_space_group_symop_operation_xyz
'x, y, z'
'-x, y+1/2, -z'

loop_
_atom_site_label
_atom_site_type_symbol
_atom_site_fract_x
_atom_site_fract_y
_atom_site_fract_z
_atom_site_U_iso_or_equiv
_atom_site_adp_type
_atom_site_occupancy
_atom_site_site_symmetry_order
_atom_site_calc_flag
_atom_site_refinement_flags_posn
_atom_site_refinement_flags_adp
_atom_site_refinement_flags_occupancy
_atom_site_disorder_assembly
_atom_site_disorder_group
S01 S 0.41939(13) 0.66516(4) 0.74491(12) 0.0344(3) Uani 1 1 d . . . . .
Cl02 Cl -0.1446(2) 0.68903(6) 0.94288(19) 0.0663(5) Uani 1 1 d . . . . .
O003 O 0.0608(3) 0.44468(13) 0.3351(3) 0.0305(6) Uani 1 1 d . . . . .
O004 O 0.5089(3) 0.37381(12) 0.7225(4) 0.0299(6) Uani 1 1 d . . . . .
O005 O -0.0956(3) 0.39449(13) 0.4973(3) 0.0302(6) Uani 1 1 d . . . . .
O006 O 0.2477(3) 0.36229(13) 0.6127(4) 0.0343(6) Uani 1 1 d . . . . .
N007 N 0.2825(4) 0.56824(14) 0.5818(4) 0.0219(6) Uani 1 1 d . . . . .
N008 N 0.5587(4) 0.55361(16) 0.6915(4) 0.0287(7) Uani 1 1 d . . . . .
C009 C 0.1735(4) 0.62005(17) 0.5517(4) 0.0237(7) Uani 1 1 d . . . . .
C00A C 0.3788(4) 0.46370(17) 0.6095(4) 0.0231(7) Uani 1 1 d . . . . .
C00B C 0.2484(4) 0.50234(16) 0.5894(4) 0.0223(7) Uani 1 1 d . . . . .
C00C C 0.0694(5) 0.52261(18) 0.8793(4) 0.0262(7) Uani 1 1 d . . . . .
C00D C 0.0349(5) 0.62224(18) 0.4418(5) 0.0268(7) Uani 1 1 d . . . . .
H00D H 0.0011 0.5865 0.3812 0.032 Uiso 1 1 calc R . . . .
C00E C 0.0044(4) 0.43356(17) 0.4743(4) 0.0234(7) Uani 1 1 d . . . . .
C00F C 0.0722(4) 0.48316(17) 0.5979(4) 0.0229(7) Uani 1 1 d . . . . .
H00F H 0.0085 0.5219 0.5708 0.027 Uiso 1 1 calc R . . . .
C00G C 0.2276(5) 0.67560(18) 0.6331(5) 0.0302(8) Uani 1 1 d . . . . .
C00H C -0.0394(5) 0.5728(2) 0.8655(5) 0.0299(8) Uani 1 1 d . . . . .
H00H H -0.1328 0.5710 0.7920 0.036 Uiso 1 1 calc R . . . .
C00I C 0.4326(5) 0.58744(18) 0.6682(4) 0.0266(7) Uani 1 1 d . . . . .
C00J C 0.0400(5) 0.46577(18) 0.7696(4) 0.0263(7) Uani 1 1 d . . . . .
H00A H -0.0715 0.4515 0.7681 0.032 Uiso 1 1 calc R . . . .
H00B H 0.1110 0.4310 0.8097 0.032 Uiso 1 1 calc R . . . .
C00K C 0.3669(4) 0.39490(17) 0.6456(4) 0.0244(7) Uani 1 1 d . . . . .
C00L C 0.1413(6) 0.7323(2) 0.6145(6) 0.0368(9) Uani 1 1 d . . . . .
H00L H 0.1777 0.7686 0.6716 0.044 Uiso 1 1 calc R . . . .
C00M C -0.0534(5) 0.6792(2) 0.4235(5) 0.0351(9) Uani 1 1 d . . . . .
H00M H -0.1489 0.6807 0.3529 0.042 Uiso 1 1 calc R . . . .
C00N C 0.5443(4) 0.49312(18) 0.6008(5) 0.0263(7) Uani 1 1 d . . . . .
H00N H 0.6261 0.4636 0.6530 0.032 Uiso 1 1 calc R . . . .
C00O C 0.0028(5) 0.4037(2) 0.2004(5) 0.0355(9) Uani 1 1 d . . . . .
H00C H -0.0312 0.4295 0.1064 0.043 Uiso 1 1 calc R . . . .
H00E H -0.0900 0.3791 0.2256 0.043 Uiso 1 1 calc R . . . .
C00P C 0.5531(5) 0.4497(2) 0.3223(6) 0.0363(9) Uani 1 1 d . . . . .
H00P H 0.5137 0.4114 0.3580 0.044 Uiso 1 1 calc R . . . .
C00Q C 0.2068(5) 0.5261(2) 0.9903(5) 0.0376(9) Uani 1 1 d . . . . .
H00Q H 0.2806 0.4925 0.9991 0.045 Uiso 1 1 calc R . . . .
C00R C 0.5377(5) 0.30615(19) 0.7630(6) 0.0353(9) Uani 1 1 d . . . . .
C00S C -0.0006(6) 0.7334(2) 0.5089(6) 0.0389(10) Uani 1 1 d . . . . .
H00S H -0.0609 0.7709 0.4951 0.047 Uiso 1 1 calc R . . . .
C00T C 0.2360(6) 0.5790(3) 1.0884(6) 0.0499(12) Uani 1 1 d . . . . .
H00T H 0.3281 0.5807 1.1636 0.060 Uiso 1 1 calc R . . . .
C00U C 0.5783(4) 0.50178(19) 0.4273(5) 0.0281(8) Uani 1 1 d . . . . .
C00V C 0.6452(5) 0.5118(3) 0.1094(6) 0.0467(12) Uani 1 1 d . . . . .
H00V H 0.6664 0.5153 0.0036 0.056 Uiso 1 1 calc R . . . .
C00W C 0.6377(5) 0.5578(2) 0.3714(6) 0.0398(10) Uani 1 1 d . . . . .
H00W H 0.6556 0.5927 0.4396 0.048 Uiso 1 1 calc R . . . .
C00X C -0.0075(6) 0.6253(2) 0.9619(6) 0.0391(10) Uani 1 1 d . . . . .
C00Y C 0.1362(7) 0.3597(3) 0.1671(6) 0.0491(11) Uani 1 1 d . . . . .
H00G H 0.1006 0.3344 0.0742 0.074 Uiso 1 1 calc GR . . . .
H00I H 0.1641 0.3323 0.2578 0.074 Uiso 1 1 calc GR . . . .
H00J H 0.2296 0.3843 0.1478 0.074 Uiso 1 1 calc GR . . . .
C00Z C 0.4257(7) 0.2846(2) 0.8823(7) 0.0498(12) Uani 1 1 d . . . . .
H00K H 0.4337 0.3139 0.9710 0.075 Uiso 1 1 calc GR . . . .
H00O H 0.4567 0.2427 0.9207 0.075 Uiso 1 1 calc GR . . . .
H00R H 0.3157 0.2837 0.8309 0.075 Uiso 1 1 calc GR . . . .
C010 C 0.5869(6) 0.4554(3) 0.1656(6) 0.0454(11) Uani 1 1 d . . . . .
H010 H 0.5699 0.4207 0.0967 0.054 Uiso 1 1 calc R . . . .
C011 C 0.6711(6) 0.5624(3) 0.2127(6) 0.0501(13) Uani 1 1 d . . . . .
H011 H 0.7116 0.6005 0.1765 0.060 Uiso 1 1 calc R . . . .
C012 C 0.5181(7) 0.2662(3) 0.6115(7) 0.0541(13) Uani 1 1 d . . . . .
H01A H 0.4055 0.2649 0.5682 0.081 Uiso 1 1 calc GR . . . .
H01B H 0.5560 0.2236 0.6362 0.081 Uiso 1 1 calc GR . . . .
H01C H 0.5804 0.2848 0.5342 0.081 Uiso 1 1 calc GR . . . .
C013 C 0.1276(7) 0.6294(3) 1.0739(6) 0.0503(13) Uani 1 1 d . . . . .
H013 H 0.1457 0.6653 1.1387 0.060 Uiso 1 1 calc R . . . .
C014 C 0.7141(7) 0.3083(2) 0.8404(9) 0.0569(15) Uani 1 1 d . . . . .
H01D H 0.7830 0.3202 0.7613 0.085 Uiso 1 1 calc GR . . . .
H01E H 0.7455 0.2670 0.8829 0.085 Uiso 1 1 calc GR . . . .
H01F H 0.7248 0.3391 0.9257 0.085 Uiso 1 1 calc GR . . . .

loop_
_atom_site_aniso_label
_atom_site_aniso_U_11
_atom_site_aniso_U_22
_atom_site_aniso_U_33
_atom_site_aniso_U_23
_atom_site_aniso_U_13
_atom_site_aniso_U_12
S01 0.0420(6) 0.0256(4) 0.0348(5) -0.0045(4) 0.0012(4) -0.0091(4)
Cl02 0.0965(11) 0.0330(6) 0.0788(9) 0.0055(6) 0.0486(8) 0.0200(6)
O003 0.0320(14) 0.0313(14) 0.0285(13) -0.0029(11) 0.0051(10) -0.0091(11)
O004 0.0231(12) 0.0205(13) 0.0450(15) 0.0087(11) 0.0003(11) 0.0030(9)
O005 0.0263(13) 0.0260(13) 0.0382(14) 0.0016(11) 0.0034(10) -0.0079(10)
O006 0.0252(13) 0.0220(13) 0.0544(18) 0.0035(12) -0.0006(11) -0.0027(10)
N007 0.0219(14) 0.0191(14) 0.0241(14) 0.0020(11) 0.0010(11) -0.0033(11)
N008 0.0263(15) 0.0285(16) 0.0304(16) 0.0037(13) -0.0007(12) -0.0082(12)
C009 0.0293(18) 0.0198(16) 0.0236(16) 0.0062(13) 0.0092(13) 0.0030(13)
C00A 0.0217(16) 0.0230(16) 0.0239(16) 0.0031(13) 0.0005(13) -0.0009(13)
C00B 0.0250(17) 0.0208(17) 0.0208(15) 0.0008(12) 0.0018(12) -0.0048(13)
C00C 0.0263(17) 0.0267(17) 0.0269(17) 0.0052(14) 0.0088(13) -0.0027(14)
C00D 0.0271(18) 0.0239(17) 0.0299(18) 0.0040(14) 0.0059(14) -0.0001(14)
C00E 0.0194(16) 0.0204(15) 0.0306(18) 0.0037(13) 0.0036(13) 0.0025(13)
C00F 0.0209(16) 0.0208(15) 0.0274(17) 0.0026(13) 0.0047(13) -0.0006(12)
C00G 0.036(2) 0.0232(19) 0.0337(19) -0.0005(15) 0.0129(15) -0.0064(15)
C00H 0.0272(18) 0.0325(19) 0.0318(18) 0.0030(15) 0.0118(14) 0.0002(15)
C00I 0.0315(19) 0.0244(17) 0.0234(16) 0.0045(14) 0.0012(14) -0.0069(14)
C00J 0.0257(16) 0.0263(17) 0.0277(18) 0.0054(14) 0.0065(13) 0.0005(14)
C00K 0.0234(16) 0.0210(16) 0.0289(17) 0.0019(14) 0.0036(13) 0.0019(13)
C00L 0.044(2) 0.0211(17) 0.048(2) -0.0024(16) 0.0191(18) -0.0019(16)
C00M 0.0308(19) 0.032(2) 0.044(2) 0.0117(16) 0.0094(16) 0.0080(15)
C00N 0.0200(16) 0.0251(17) 0.0326(19) 0.0053(14) -0.0013(13) -0.0029(14)
C00O 0.037(2) 0.036(2) 0.0334(19) -0.0047(17) 0.0040(16) -0.0113(17)
C00P 0.028(2) 0.040(2) 0.041(2) 0.0022(18) 0.0056(16) 0.0051(16)
C00Q 0.030(2) 0.052(3) 0.0304(19) -0.0020(18) 0.0014(15) -0.0015(18)
C00R 0.036(2) 0.0211(18) 0.050(2) 0.0052(17) 0.0090(18) 0.0094(16)
C00S 0.040(2) 0.0226(18) 0.058(3) 0.0078(18) 0.0200(19) 0.0074(17)
C00T 0.041(2) 0.070(4) 0.038(2) -0.010(2) 0.0029(18) -0.017(2)
C00U 0.0161(15) 0.0340(19) 0.0334(19) 0.0067(15) -0.0006(13) 0.0025(14)
C00V 0.028(2) 0.080(4) 0.033(2) 0.008(2) 0.0086(16) -0.002(2)
C00W 0.032(2) 0.047(2) 0.041(2) 0.0056(19) 0.0061(17) -0.0126(18)
C00X 0.050(3) 0.031(2) 0.041(2) -0.0007(17) 0.027(2) -0.0040(18)
C00Y 0.059(3) 0.041(2) 0.048(3) -0.012(2) 0.007(2) 0.002(2)
C00Z 0.060(3) 0.037(2) 0.055(3) 0.017(2) 0.014(2) 0.003(2)
C010 0.033(2) 0.066(3) 0.038(2) -0.007(2) 0.0062(17) 0.004(2)
C011 0.040(2) 0.069(3) 0.043(2) 0.020(2) 0.0124(19) -0.017(2)
C012 0.058(3) 0.039(3) 0.068(4) -0.012(2) 0.018(3) 0.015(2)
C013 0.066(3) 0.049(3) 0.040(3) -0.016(2) 0.024(2) -0.029(3)
C014 0.044(3) 0.033(2) 0.090(4) 0.012(3) -0.004(3) 0.011(2)

loop_
_atom_type_symbol
_atom_type_description
_atom_type_scat_dispersion_real
_atom_type_scat_dispersion_imag
_atom_type_scat_source
C C 0.0181 0.0091 'International Tables Vol C Tables 4.2.6.8 and 6.1.1.4'
H H 0.0000 0.0000 'International Tables Vol C Tables 4.2.6.8 and 6.1.1.4'
Cl Cl 0.3639 0.7018 'International Tables Vol C Tables 4.2.6.8 and 6.1.1.4'
N N 0.0311 0.0180 'International Tables Vol C Tables 4.2.6.8 and 6.1.1.4'
O O 0.0492 0.0322 'International Tables Vol C Tables 4.2.6.8 and 6.1.1.4'
S S 0.3331 0.5567 'International Tables Vol C Tables 4.2.6.8 and 6.1.1.4'

loop_
_geom_angle_atom_site_label_1
_geom_angle_atom_site_label_2
_geom_angle_atom_site_label_3
_geom_angle
_geom_angle_site_symmetry_1
_geom_angle_site_symmetry_3
_geom_angle_publ_flag
C00G S01 C00I 90.71(18) . . ?
C00E O003 C00O 117.4(3) . . ?
C00K O004 C00R 122.3(3) . . ?
C009 N007 C00I 112.0(3) . . ?
C00B N007 C009 129.1(3) . . ?
C00B N007 C00I 114.9(3) . . ?
C00I N008 C00N 113.0(3) . . ?
C00D C009 N007 127.2(3) . . ?
C00D C009 C00G 119.3(3) . . ?
C00G C009 N007 113.1(3) . . ?
C00B C00A C00K 122.7(3) . . ?
C00B C00A C00N 117.9(3) . . ?
C00K C00A C00N 119.3(3) . . ?
N007 C00B C00F 117.2(3) . . ?
C00A C00B N007 115.6(3) . . ?
C00A C00B C00F 126.5(3) . . ?
C00H C00C C00J 119.7(4) . . ?
C00H C00C C00Q 119.5(4) . . ?
C00Q C00C C00J 120.8(4) . . ?
C009 C00D H00D 120.6 . . ?
C009 C00D C00M 118.8(4) . . ?
C00M C00D H00D 120.6 . . ?
O003 C00E C00F 109.7(3) . . ?
O005 C00E O003 125.9(4) . . ?
O005 C00E C00F 124.1(3) . . ?
C00B C00F C00E 115.0(3) . . ?
C00B C00F H00F 105.2 . . ?
C00B C00F C00J 112.5(3) . . ?
C00E C00F H00F 105.2 . . ?
C00E C00F C00J 112.5(3) . . ?
C00J C00F H00F 105.2 . . ?
C009 C00G S01 111.9(3) . . ?
C00L C00G S01 126.0(3) . . ?
C00L C00G C009 122.0(4) . . ?
C00C C00H H00H 120.5 . . ?
C00X C00H C00C 119.0(4) . . ?
C00X C00H H00H 120.5 . . ?
N007 C00I S01 111.0(3) . . ?
N008 C00I S01 123.5(3) . . ?
N008 C00I N007 125.4(3) . . ?
C00C C00J C00F 110.6(3) . . ?
C00C C00J H00A 109.5 . . ?
C00C C00J H00B 109.5 . . ?
C00F C00J H00A 109.5 . . ?
C00F C00J H00B 109.5 . . ?
H00A C00J H00B 108.1 . . ?
O004 C00K C00A 110.0(3) . . ?
O006 C00K O004 124.6(3) . . ?
O006 C00K C00A 125.4(3) . . ?
C00G C00L H00L 120.9 . . ?
C00S C00L C00G 118.3(4) . . ?
C00S C00L H00L 120.9 . . ?
C00D C00M H00M 119.5 . . ?
C00S C00M C00D 121.0(4) . . ?
C00S C00M H00M 119.5 . . ?
N008 C00N C00A 110.0(3) . . ?
N008 C00N H00N 107.6 . . ?
N008 C00N C00U 112.1(3) . . ?
C00A C00N H00N 107.6 . . ?
C00A C00N C00U 111.6(3) . . ?
C00U C00N H00N 107.6 . . ?
O003 C00O H00C 109.8 . . ?
O003 C00O H00E 109.8 . . ?
O003 C00O C00Y 109.2(4) . . ?
H00C C00O H00E 108.3 . . ?
C00Y C00O H00C 109.8 . . ?
C00Y C00O H00E 109.8 . . ?
C00U C00P H00P 120.1 . . ?
C010 C00P H00P 120.1 . . ?
C010 C00P C00U 119.9(4) . . ?
C00C C00Q H00Q 119.6 . . ?
C00C C00Q C00T 120.9(4) . . ?
C00T C00Q H00Q 119.6 . . ?
O004 C00R C00Z 110.2(3) . . ?
O004 C00R C012 109.9(4) . . ?
O004 C00R C014 100.9(3) . . ?
C00Z C00R C014 111.1(5) . . ?
C012 C00R C00Z 112.3(4) . . ?
C012 C00R C014 111.9(4) . . ?
C00L C00S C00M 120.5(4) . . ?
C00L C00S H00S 119.8 . . ?
C00M C00S H00S 119.8 . . ?
C00Q C00T H00T 120.2 . . ?
C013 C00T C00Q 119.6(5) . . ?
C013 C00T H00T 120.2 . . ?
C00P C00U C00N 118.4(3) . . ?
C00W C00U C00N 122.8(4) . . ?
C00W C00U C00P 118.7(4) . . ?
C010 C00V H00V 120.6 . . ?
C011 C00V H00V 120.6 . . ?
C011 C00V C010 118.7(4) . . ?
C00U C00W H00W 119.8 . . ?
C00U C00W C011 120.4(5) . . ?
C011 C00W H00W 119.8 . . ?
C00H C00X Cl02 118.9(4) . . ?
C00H C00X C013 122.4(4) . . ?
C013 C00X Cl02 118.8(4) . . ?
C00O C00Y H00G 109.5 . . ?
C00O C00Y H00I 109.5 . . ?
C00O C00Y H00J 109.5 . . ?
H00G C00Y H00I 109.5 . . ?
H00G C00Y H00J 109.5 . . ?
H00I C00Y H00J 109.5 . . ?
C00R C00Z H00K 109.5 . . ?
C00R C00Z H00O 109.5 . . ?
C00R C00Z H00R 109.5 . . ?
H00K C00Z H00O 109.5 . . ?
H00K C00Z H00R 109.5 . . ?
H00O C00Z H00R 109.5 . . ?
C00P C010 H010 119.4 . . ?
C00V C010 C00P 121.3(5) . . ?
C00V C010 H010 119.4 . . ?
C00V C011 C00W 121.0(5) . . ?
C00V C011 H011 119.5 . . ?
C00W C011 H011 119.5 . . ?
C00R C012 H01A 109.5 . . ?
C00R C012 H01B 109.5 . . ?
C00R C012 H01C 109.5 . . ?
H01A C012 H01B 109.5 . . ?
H01A C012 H01C 109.5 . . ?
H01B C012 H01C 109.5 . . ?
C00T C013 H013 120.7 . . ?
C00X C013 C00T 118.7(4) . . ?
C00X C013 H013 120.7 . . ?
C00R C014 H01D 109.5 . . ?
C00R C014 H01E 109.5 . . ?
C00R C014 H01F 109.5 . . ?
H01D C014 H01E 109.5 . . ?
H01D C014 H01F 109.5 . . ?
H01E C014 H01F 109.5 . . ?

loop_
_geom_bond_atom_site_label_1
_geom_bond_atom_site_label_2
_geom_bond_distance
_geom_bond_site_symmetry_2
_geom_bond_publ_flag
S01 C00G 1.759(4) . ?
S01 C00I 1.759(4) . ?
Cl02 C00X 1.747(5) . ?
O003 C00E 1.331(5) . ?
O003 C00O 1.454(5) . ?
O004 C00K 1.346(4) . ?
O004 C00R 1.471(4) . ?
O005 C00E 1.197(5) . ?
O006 C00K 1.205(5) . ?
N007 C009 1.415(5) . ?
N007 C00B 1.412(4) . ?
N007 C00I 1.420(5) . ?
N008 C00I 1.258(5) . ?
N008 C00N 1.476(5) . ?
C009 C00D 1.384(6) . ?
C009 C00G 1.395(5) . ?
C00A C00B 1.344(5) . ?
C00A C00K 1.479(5) . ?
C00A C00N 1.514(5) . ?
C00B C00F 1.525(5) . ?
C00C C00H 1.381(6) . ?
C00C C00J 1.507(5) . ?
C00C C00Q 1.382(6) . ?
C00D H00D 0.9300 . ?
C00D C00M 1.398(5) . ?
C00E C00F 1.527(5) . ?
C00F H00F 0.9800 . ?
C00F C00J 1.541(5) . ?
C00G C00L 1.385(6) . ?
C00H H00H 0.9300 . ?
C00H C00X 1.373(6) . ?
C00J H00A 0.9700 . ?
C00J H00B 0.9700 . ?
C00L H00L 0.9300 . ?
C00L C00S 1.384(7) . ?
C00M H00M 0.9300 . ?
C00M C00S 1.386(7) . ?
C00N H00N 0.9800 . ?
C00N C00U 1.528(5) . ?
C00O H00C 0.9700 . ?
C00O H00E 0.9700 . ?
C00O C00Y 1.492(7) . ?
C00P H00P 0.9300 . ?
C00P C00U 1.402(6) . ?
C00P C010 1.384(7) . ?
C00Q H00Q 0.9300 . ?
C00Q C00T 1.385(7) . ?
C00R C00Z 1.515(7) . ?
C00R C012 1.514(7) . ?
C00R C014 1.527(7) . ?
C00S H00S 0.9300 . ?
C00T H00T 0.9300 . ?
C00T C013 1.382(9) . ?
C00U C00W 1.377(6) . ?
C00V H00V 0.9300 . ?
C00V C010 1.380(8) . ?
C00V C011 1.371(8) . ?
C00W H00W 0.9300 . ?
C00W C011 1.397(7) . ?
C00X C013 1.375(8) . ?
C00Y H00G 0.9600 . ?
C00Y H00I 0.9600 . ?
C00Y H00J 0.9600 . ?
C00Z H00K 0.9600 . ?
C00Z H00O 0.9600 . ?
C00Z H00R 0.9600 . ?
C010 H010 0.9300 . ?
C011 H011 0.9300 . ?
C012 H01A 0.9600 . ?
C012 H01B 0.9600 . ?
C012 H01C 0.9600 . ?
C013 H013 0.9300 . ?
C014 H01D 0.9600 . ?
C014 H01E 0.9600 . ?
C014 H01F 0.9600 . ?
